data_4332965
loop_
_publ_author_name
'Prakash, M. Jaya'
'Radhakrishnan, T. P.'

_publ_section_title
;
 SHG Active Crystals of a Remote Functionalized Achiral NLO-phore
 Assembled through Zinc(II) Complexation
;
_journal_issue 24
_journal_name_full 'Inorganic Chemistry'
_journal_page_first 9758
_journal_page_last 9764
_journal_paper_doi 10.1021/ic061145v
_journal_volume 45
_journal_year 2006
_chemical_formula_sum 'C28 H28 N6 O8 Zn'
_chemical_formula_weight 641.93
_chemical_name_systematic 'N-(4-picolyl)-4-nitroaniline - Zinc(II) acetate'
_space_group_IT_number 7
_symmetry_cell_setting monoclinic
_symmetry_space_group_name_Hall 'P -2yac'
_symmetry_space_group_name_H-M 'P 1 n 1'
_atom_sites_solution_hydrogens geom
_atom_sites_solution_primary direct
_atom_sites_solution_secondary difmap
_audit_creation_method SHELXL-97
_cell_angle_alpha 90.00
_cell_angle_beta 108.928(6)
_cell_angle_gamma 90.00
_cell_formula_units_Z 2
_cell_length_a 10.406(4)
_cell_length_b 10.387(4)
_cell_length_c 14.203(6)
_cell_measurement_temperature 298(2)
_cell_volume 1452.2(10)
_computing_cell_refinement 'Bruker SMART'
_computing_data_collection 'Bruker SMART'
_computing_data_reduction 'Bruker SHELXTL'
_computing_molecular_graphics 'Bruker SHELXTL'
_computing_publication_material 'Bruker SHELXTL'
_computing_structure_refinement 'SHELXL-97 (Sheldrick, 1997)'
_computing_structure_solution 'SHELXS-97 (Sheldrick, 1990)'
_diffrn_ambient_temperature 298(2)
_diffrn_measured_fraction_theta_full 0.949
_diffrn_measured_fraction_theta_max 0.949
_diffrn_measurement_device_type 'CCD area detector'
_diffrn_measurement_method 'phi and omega scans'
_diffrn_radiation_monochromator graphite
_diffrn_radiation_source 'fine-focus sealed tube'
_diffrn_radiation_type MoK\a
_diffrn_radiation_wavelength 0.71073
_diffrn_reflns_av_R_equivalents 0.0764
_diffrn_reflns_av_sigmaI/netI 0.1129
_diffrn_reflns_limit_h_max 13
_diffrn_reflns_limit_h_min -13
_diffrn_reflns_limit_k_max 13
_diffrn_reflns_limit_k_min -13
_diffrn_reflns_limit_l_max 18
_diffrn_reflns_limit_l_min -18
_diffrn_reflns_number 15169
_diffrn_reflns_theta_full 28.34
_diffrn_reflns_theta_max 28.34
_diffrn_reflns_theta_min 1.96
_exptl_absorpt_coefficient_mu 0.906
_exptl_absorpt_correction_T_max 0.8991
_exptl_absorpt_correction_T_min 0.5677
_exptl_absorpt_correction_type multi-scan
_exptl_absorpt_process_details 'SADABS-Bruker Nonius area detector scaling and absorption correction - V2.10'
_exptl_crystal_colour 'Light yellow'
_exptl_crystal_density_diffrn 1.468
_exptl_crystal_density_method 'not measured'
_exptl_crystal_description Cube
_exptl_crystal_F_000 664
_exptl_crystal_size_max 0.31
_exptl_crystal_size_mid 0.23
_exptl_crystal_size_min 0.12
_refine_diff_density_max 0.555
_refine_diff_density_min -0.293
_refine_diff_density_rms 0.043
_refine_ls_abs_structure_details 'Flack H D (1983), Acta Cryst. A39, 876-881'
_refine_ls_abs_structure_Flack 0.053(8)
_refine_ls_extinction_method none
_refine_ls_goodness_of_fit_ref 0.933
_refine_ls_hydrogen_treatment constr
_refine_ls_matrix_type full
_refine_ls_number_parameters 390
_refine_ls_number_reflns 6574
_refine_ls_number_restraints 2
_refine_ls_restrained_S_all 0.933
_refine_ls_R_factor_all 0.0848
_refine_ls_R_factor_gt 0.0486
_refine_ls_shift/su_max 0.001
_refine_ls_shift/su_mean 0.000
_refine_ls_structure_factor_coef Fsqd
_refine_ls_weighting_details 'calc w=1/[\s^2^(Fo^2^)+(0.0130P)^2^+0.0000P] where P=(Fo^2^+2Fc^2^)/3'
_refine_ls_weighting_scheme calc
_refine_ls_wR_factor_gt 0.0649
_refine_ls_wR_factor_ref 0.0701
_reflns_number_gt 4423
_reflns_number_total 6574
_reflns_threshold_expression >2sigma(I)
_cod_data_source_file ic061145vsup1.cif
_cod_data_source_block ZPA
_cod_depositor_comments
;
The following automatic conversions were performed:

'_symmetry_cell_setting' value 'Monoclinic' changed to 'monoclinic'
according to /home/saulius/struct/CIF-dictionaries/cif_core.dic
dictionary named 'cif_core.dic' version 2.4.2 from
2011-04-26.

'_exptl_absorpt_correction_type' value 'Multi-scan'
changed to 'multi-scan' according to
/home/saulius/struct/CIF-dictionaries/cif_core.dic dictionary named
'cif_core.dic' version 2.4.2 from 2011-04-26.

Automatic conversion script
Id: cif_fix_values 1891 2012-01-12 08:04:46Z andrius 
;
_cod_original_sg_symbol_H-M Pn
_cod_database_code 4332965

loop_
_symmetry_equiv_pos_as_xyz
'x, y, z'
'x+1/2, -y, z+1/2'

loop_
_atom_site_label
_atom_site_type_symbol
_atom_site_fract_x
_atom_site_fract_y
_atom_site_fract_z
_atom_site_U_iso_or_equiv
_atom_site_adp_type
_atom_site_occupancy
_atom_site_symmetry_multiplicity
_atom_site_calc_flag
_atom_site_refinement_flags
N1 N 0.8178(2) 0.5498(2) -0.00264(17) 0.0430(6) Uani 1 1 d .
Zn1 Zn 0.75407(3) 0.53080(3) 0.11829(2) 0.04605(10) Uani 1 1 d .
N2 N 0.8379(2) 0.6520(2) 0.23493(17) 0.0453(6) Uani 1 1 d .
N3 N 1.0143(3) 0.7224(3) -0.2607(2) 0.0619(8) Uani 1 1 d .
H3 H 1.0988 0.7124 -0.2543 0.074 Uiso 1 1 calc R
N4 N 1.1229(3) 0.9797(2) 0.48221(18) 0.0484(6) Uani 1 1 d .
H4 H 1.0938 1.0578 0.4759 0.058 Uiso 1 1 calc R
N5 N 0.8155(6) 1.2245(4) -0.2828(3) 0.0847(11) Uani 1 1 d .
N6 N 1.6524(4) 0.8951(5) 0.4817(3) 0.0799(12) Uani 1 1 d .
O7 O 0.6931(5) 1.2414(3) -0.3049(3) 0.1198(13) Uani 1 1 d .
O8 O 0.8974(4) 1.3121(3) -0.2680(3) 0.1170(13) Uani 1 1 d .
O9 O 1.7212(3) 0.9907(4) 0.4783(3) 0.1065(13) Uani 1 1 d .
O10 O 1.6930(3) 0.7842(4) 0.4860(3) 0.1279(15) Uani 1 1 d .
O11 O 0.5563(2) 0.5536(2) 0.06603(15) 0.0511(6) Uani 1 1 d .
O12 O 0.7580(2) 0.3535(2) 0.18092(17) 0.0566(6) Uani 1 1 d .
O13 O 0.6016(3) 0.7530(2) 0.0344(2) 0.0653(7) Uani 1 1 d .
O14 O 0.9638(2) 0.3962(3) 0.18264(18) 0.0734(7) Uani 1 1 d .
C15 C 0.7298(3) 0.5360(3) -0.0939(2) 0.0488(8) Uani 1 1 d .
H15 H 0.6406 0.5143 -0.1006 0.059 Uiso 1 1 calc R
C16 C 0.7640(3) 0.5521(3) -0.1787(2) 0.0527(8) Uani 1 1 d .
H16 H 0.6988 0.5398 -0.2407 0.063 Uiso 1 1 calc R
C17 C 0.8937(3) 0.5863(3) -0.1725(2) 0.0442(8) Uani 1 1 d .
C18 C 0.9844(3) 0.6020(3) -0.0788(2) 0.0542(9) Uani 1 1 d .
H18 H 1.0732 0.6267 -0.0710 0.065 Uiso 1 1 calc R
C19 C 0.9454(3) 0.5815(3) 0.0045(2) 0.0533(9) Uani 1 1 d .
H19 H 1.0098 0.5899 0.0673 0.064 Uiso 1 1 calc R
C20 C 0.9317(4) 0.6088(3) -0.2656(2) 0.0579(9) Uani 1 1 d .
H20A H 0.9808 0.5342 -0.2770 0.069 Uiso 1 1 calc R
H20B H 0.8492 0.6168 -0.3221 0.069 Uiso 1 1 calc R
C21 C 0.9644(4) 0.8439(3) -0.2657(2) 0.0499(9) Uani 1 1 d .
C22 C 0.8283(4) 0.8681(4) -0.2739(2) 0.0566(10) Uani 1 1 d .
H22 H 0.7701 0.7996 -0.2753 0.068 Uiso 1 1 calc R
C23 C 0.7805(5) 0.9927(4) -0.2800(3) 0.0610(12) Uani 1 1 d .
H23 H 0.6902 1.0083 -0.2859 0.073 Uiso 1 1 calc R
C24 C 0.8664(4) 1.0930(4) -0.2773(2) 0.0613(10) Uani 1 1 d .
C25 C 1.0018(5) 1.0737(4) -0.2685(3) 0.0636(12) Uani 1 1 d .
H25 H 1.0594 1.1430 -0.2659 0.076 Uiso 1 1 calc R
C26 C 1.0480(4) 0.9499(4) -0.2638(2) 0.0599(11) Uani 1 1 d .
H26 H 1.1381 0.9358 -0.2591 0.072 Uiso 1 1 calc R
C27 C 0.8883(4) 0.7663(4) 0.2268(2) 0.0614(11) Uani 1 1 d .
H27 H 0.8800 0.7969 0.1636 0.074 Uiso 1 1 calc R
C28 C 0.9529(3) 0.8423(3) 0.3079(2) 0.0582(9) Uani 1 1 d .
H28 H 0.9865 0.9226 0.2984 0.070 Uiso 1 1 calc R
C29 C 0.9679(3) 0.8004(3) 0.4022(2) 0.0402(7) Uani 1 1 d .
C30 C 0.9149(3) 0.6813(3) 0.4098(2) 0.0522(8) Uani 1 1 d .
H30 H 0.9213 0.6488 0.4722 0.063 Uiso 1 1 calc R
C31 C 0.8529(3) 0.6106(3) 0.3269(2) 0.0528(8) Uani 1 1 d .
H31 H 0.8194 0.5296 0.3347 0.063 Uiso 1 1 calc R
C32 C 1.0335(3) 0.8782(3) 0.4943(2) 0.0498(8) Uani 1 1 d .
H32A H 0.9628 0.9166 0.5159 0.060 Uiso 1 1 calc R
H32B H 1.0854 0.8207 0.5467 0.060 Uiso 1 1 calc R
C33 C 1.2509(3) 0.9563(3) 0.4805(2) 0.0421(7) Uani 1 1 d .
C34 C 1.2990(3) 0.8322(3) 0.4760(2) 0.0502(8) Uani 1 1 d .
H34 H 1.2420 0.7621 0.4726 0.060 Uiso 1 1 calc R
C35 C 1.4304(4) 0.8118(4) 0.4766(2) 0.0595(9) Uani 1 1 d .
H35 H 1.4624 0.7287 0.4743 0.071 Uiso 1 1 calc R
C36 C 1.5132(4) 0.9166(4) 0.4808(2) 0.0580(11) Uani 1 1 d .
C37 C 1.4679(4) 1.0398(4) 0.4827(3) 0.0602(12) Uani 1 1 d .
H37 H 1.5252 1.1091 0.4845 0.072 Uiso 1 1 calc R
C38 C 1.3384(3) 1.0604(3) 0.4818(2) 0.0496(8) Uani 1 1 d .
H38 H 1.3072 1.1442 0.4821 0.060 Uiso 1 1 calc R
C39 C 0.5202(3) 0.6678(4) 0.0344(2) 0.0485(8) Uani 1 1 d .
C40 C 0.3692(3) 0.6915(4) -0.0054(3) 0.0714(11) Uani 1 1 d .
H40A H 0.3499 0.7767 0.0126 0.107 Uiso 1 1 calc R
H40B H 0.3232 0.6295 0.0223 0.107 Uiso 1 1 calc R
H40C H 0.3383 0.6835 -0.0766 0.107 Uiso 1 1 calc R
C41 C 0.8831(4) 0.3229(4) 0.2012(2) 0.0547(9) Uani 1 1 d .
C42 C 0.9279(4) 0.1921(4) 0.2452(3) 0.0760(12) Uani 1 1 d .
H42A H 0.9042 0.1286 0.1932 0.114 Uiso 1 1 calc R
H42B H 0.8836 0.1721 0.2931 0.114 Uiso 1 1 calc R
H42C H 1.0246 0.1920 0.2772 0.114 Uiso 1 1 calc R

loop_
_atom_site_aniso_label
_atom_site_aniso_U_11
_atom_site_aniso_U_22
_atom_site_aniso_U_33
_atom_site_aniso_U_23
_atom_site_aniso_U_13
_atom_site_aniso_U_12
N1 0.0415(14) 0.0434(17) 0.0453(14) 0.0021(12) 0.0157(12) 0.0020(13)
Zn1 0.0518(2) 0.0417(2) 0.04585(17) -0.0004(3) 0.01738(14) -0.0064(3)
N2 0.0546(17) 0.0356(16) 0.0437(14) -0.0015(12) 0.0131(13) -0.0060(13)
N3 0.066(2) 0.050(2) 0.087(2) 0.0074(16) 0.0474(17) 0.0063(16)
N4 0.0429(15) 0.0377(16) 0.0630(16) -0.0072(13) 0.0148(13) 0.0041(13)
N5 0.143(4) 0.052(3) 0.070(2) 0.0094(19) 0.049(3) 0.012(3)
N6 0.050(2) 0.129(4) 0.063(2) -0.017(2) 0.0213(18) 0.003(2)
O7 0.132(3) 0.083(3) 0.147(3) 0.020(2) 0.048(3) 0.046(2)
O8 0.181(4) 0.052(2) 0.141(3) -0.012(2) 0.083(3) -0.011(2)
O9 0.056(2) 0.168(4) 0.099(3) 0.000(2) 0.0307(19) -0.019(2)
O10 0.070(2) 0.156(4) 0.163(3) -0.042(3) 0.046(2) 0.027(2)
O11 0.0498(14) 0.0461(16) 0.0593(13) 0.0002(12) 0.0201(11) -0.0046(12)
O12 0.0534(15) 0.0440(15) 0.0731(14) 0.0015(12) 0.0217(12) -0.0017(12)
O13 0.0563(16) 0.0429(16) 0.095(2) 0.0151(14) 0.0219(14) -0.0005(13)
O14 0.0609(17) 0.070(2) 0.0858(18) 0.0139(15) 0.0195(14) -0.0088(14)
C15 0.0376(18) 0.058(2) 0.0515(18) -0.0027(17) 0.0148(15) -0.0030(17)
C16 0.049(2) 0.061(2) 0.0461(17) -0.0033(17) 0.0131(15) 0.0018(18)
C17 0.050(2) 0.0337(19) 0.0517(18) -0.0009(15) 0.0206(16) 0.0039(15)
C18 0.0417(19) 0.057(2) 0.068(2) 0.0028(18) 0.0230(17) -0.0019(17)
C19 0.0402(19) 0.063(2) 0.0513(19) 0.0018(16) 0.0079(15) -0.0059(17)
C20 0.076(2) 0.042(2) 0.069(2) -0.0011(17) 0.0427(19) 0.0008(19)
C21 0.071(3) 0.046(2) 0.0398(18) 0.0058(16) 0.0269(18) 0.003(2)
C22 0.062(2) 0.056(3) 0.054(2) 0.0036(19) 0.0213(19) 0.005(2)
C23 0.073(3) 0.057(3) 0.055(2) 0.0064(18) 0.024(2) 0.014(2)
C24 0.093(3) 0.045(2) 0.051(2) 0.0039(17) 0.030(2) 0.006(2)
C25 0.095(3) 0.043(3) 0.057(2) -0.0060(19) 0.029(2) -0.016(2)
C26 0.069(3) 0.063(3) 0.057(2) -0.004(2) 0.033(2) -0.011(2)
C27 0.083(3) 0.054(3) 0.0402(19) 0.0095(18) 0.0097(18) -0.016(2)
C28 0.079(3) 0.041(2) 0.049(2) 0.0028(16) 0.0118(18) -0.0159(19)
C29 0.0373(17) 0.042(2) 0.0423(16) -0.0048(14) 0.0148(14) 0.0019(15)
C30 0.073(2) 0.049(2) 0.0400(16) 0.0010(16) 0.0254(16) -0.0011(19)
C31 0.072(2) 0.042(2) 0.0498(19) 0.0007(17) 0.0265(17) -0.0140(19)
C32 0.046(2) 0.053(2) 0.0517(18) -0.0072(17) 0.0172(16) -0.0016(17)
C33 0.0446(18) 0.043(2) 0.0362(15) -0.0061(14) 0.0094(13) 0.0009(16)
C34 0.048(2) 0.050(2) 0.0548(18) -0.0028(16) 0.0204(16) 0.0023(17)
C35 0.059(2) 0.061(3) 0.060(2) -0.0073(19) 0.0200(18) 0.013(2)
C36 0.043(2) 0.084(3) 0.050(2) -0.012(2) 0.0194(18) -0.008(2)
C37 0.060(3) 0.069(3) 0.053(2) -0.009(2) 0.020(2) -0.019(2)
C38 0.054(2) 0.044(2) 0.0477(17) -0.0062(15) 0.0121(15) -0.0020(17)
C39 0.050(2) 0.054(2) 0.0429(17) -0.0004(17) 0.0174(16) 0.0039(19)
C40 0.045(2) 0.089(3) 0.076(2) -0.002(2) 0.0143(19) 0.010(2)
C41 0.061(3) 0.057(3) 0.0430(18) 0.0003(17) 0.0120(17) 0.008(2)
C42 0.085(3) 0.060(3) 0.080(3) 0.018(2) 0.023(2) 0.017(2)

loop_
_atom_type_symbol
_atom_type_description
_atom_type_scat_dispersion_real
_atom_type_scat_dispersion_imag
_atom_type_scat_source
C C 0.0033 0.0016 'International Tables Vol C Tables 4.2.6.8 and 6.1.1.4'
H H 0.0000 0.0000 'International Tables Vol C Tables 4.2.6.8 and 6.1.1.4'
N N 0.0061 0.0033 'International Tables Vol C Tables 4.2.6.8 and 6.1.1.4'
O O 0.0106 0.0060 'International Tables Vol C Tables 4.2.6.8 and 6.1.1.4'
Zn Zn 0.2839 1.4301 'International Tables Vol C Tables 4.2.6.8 and 6.1.1.4'

loop_
_geom_angle_atom_site_label_1
_geom_angle_atom_site_label_2
_geom_angle_atom_site_label_3
_geom_angle
C15 N1 C19 116.9(2)
C15 N1 Zn1 120.0(2)
C19 N1 Zn1 123.0(2)
O11 Zn1 N2 110.65(9)
O11 Zn1 O12 98.29(9)
N2 Zn1 O12 105.10(10)
O11 Zn1 N1 104.89(9)
N2 Zn1 N1 117.01(10)
O12 Zn1 N1 119.22(9)
C27 N2 C31 116.9(3)
C27 N2 Zn1 124.2(2)
C31 N2 Zn1 118.7(2)
C21 N3 C20 123.0(3)
C33 N4 C32 122.7(3)
O8 N5 O7 123.4(4)
O8 N5 C24 117.9(5)
O7 N5 C24 118.6(5)
O10 N6 O9 124.4(4)
O10 N6 C36 118.1(4)
O9 N6 C36 117.5(5)
C39 O11 Zn1 113.4(2)
C41 O12 Zn1 101.4(2)
N1 C15 C16 123.3(3)
C17 C16 C15 120.4(3)
C18 C17 C16 116.5(3)
C18 C17 C20 122.5(3)
C16 C17 C20 120.9(3)
C17 C18 C19 120.8(3)
N1 C19 C18 122.0(3)
N3 C20 C17 113.7(3)
N3 C21 C26 120.4(3)
N3 C21 C22 121.9(3)
C26 C21 C22 117.7(4)
C23 C22 C21 120.4(4)
C24 C23 C22 119.7(4)
C23 C24 C25 121.9(4)
C23 C24 N5 119.4(4)
C25 C24 N5 118.8(4)
C26 C25 C24 118.2(4)
C25 C26 C21 122.2(4)
N2 C27 C28 122.9(3)
C29 C28 C27 120.3(3)
C28 C29 C30 116.3(3)
C28 C29 C32 123.9(3)
C30 C29 C32 119.8(3)
C31 C30 C29 120.6(3)
N2 C31 C30 123.0(3)
N4 C32 C29 114.5(3)
N4 C33 C34 122.3(3)
N4 C33 C38 119.6(3)
C34 C33 C38 118.1(3)
C35 C34 C33 120.8(3)
C36 C35 C34 118.9(3)
C37 C36 C35 121.7(3)
C37 C36 N6 119.4(4)
C35 C36 N6 118.9(4)
C38 C37 C36 119.6(4)
C37 C38 C33 120.8(3)
O13 C39 O11 123.0(3)
O13 C39 C40 121.2(3)
O11 C39 C40 115.8(3)
O14 C41 O12 121.1(3)
O14 C41 C42 120.6(3)
O12 C41 C42 118.3(3)

loop_
_geom_bond_atom_site_label_1
_geom_bond_atom_site_label_2
_geom_bond_distance
N1 C15 1.330(4)
N1 C19 1.339(4)
N1 Zn1 2.042(2)
Zn1 O11 1.962(2)
Zn1 N2 2.038(2)
Zn1 O12 2.040(2)
N2 C27 1.318(4)
N2 C31 1.336(3)
N3 C21 1.357(4)
N3 C20 1.448(4)
N4 C33 1.362(4)
N4 C32 1.453(4)
N5 O8 1.218(5)
N5 O7 1.221(5)
N5 C24 1.458(5)
N6 O10 1.221(5)
N6 O9 1.235(5)
N6 C36 1.462(5)
O11 C39 1.280(4)
O12 C41 1.279(4)
O13 C39 1.225(4)
O14 C41 1.224(4)
C15 C16 1.372(4)
C16 C17 1.371(4)
C17 C18 1.369(4)
C17 C20 1.516(4)
C18 C19 1.387(4)
C21 C26 1.399(5)
C21 C22 1.406(5)
C22 C23 1.379(5)
C23 C24 1.366(5)
C24 C25 1.387(5)
C25 C26 1.366(5)
C27 C28 1.378(4)
C28 C29 1.369(4)
C29 C30 1.373(4)
C29 C32 1.501(4)
C30 C31 1.360(4)
C33 C34 1.392(4)
C33 C38 1.410(4)
C34 C35 1.381(4)
C35 C36 1.378(5)
C36 C37 1.366(5)
C37 C38 1.361(5)
C39 C40 1.508(4)
C41 C42 1.505(5)
